data_1545916
loop_
_publ_author_name
'Darriet, J.'
'Ducau, M.'
'Feist, M.'
'Tressaud, A.'
'Hagenmuller, P.'

_publ_section_title
;
 Crystal structure and magnetic properties of NaBa2Mn3F11 : a new
 layer-type fluoride compound
;
_journal_name_full 'Journal of Solid State Chemistry'
_journal_page_first 379
_journal_page_last 385
_journal_paper_doi 10.1016/S0022-4596(05)80248-8
_journal_volume 98
_journal_year 1992
_chemical_formula_sum 'Ba2 F11 Mn3 Na'
_chemical_formula_weight 671.47
_space_group_IT_number 167
_symmetry_cell_setting trigonal
_symmetry_Int_Tables_number 167
_symmetry_space_group_name_Hall '-R 3 2"c'
_symmetry_space_group_name_H-M 'R -3 c :H'
_cell_angle_alpha 90.
_cell_angle_beta 90.
_cell_angle_gamma 120.
_cell_formula_units_Z 6
_cell_length_a 7.003(1)
_cell_length_b 7.003(1)
_cell_length_c 35.466(6)
_cell_volume 1506.3(4)
_diffrn_ambient_temperature 293
_diffrn_radiation_probe x-ray
_diffrn_radiation_type MoK\a
_diffrn_radiation_wavelength 0.71069
_exptl_absorpt_coefficient_mu 10.97
_exptl_crystal_density_diffrn 4.44
_exptl_crystal_density_meas 4.39
_exptl_crystal_F_000 1782
_refine_ls_goodness_of_fit_ref 2.193
_refine_ls_number_reflns 316
_refine_ls_R_factor_gt 0.0317
_refine_ls_wR_factor_gt 0.0297
_cod_data_source_file JSSC-1992-98-379-385.cif
_cod_data_source_block NaBa2Mn3F11
_cod_depositor_comments
;
When F1 in 18e position the coordinates are :
x  =  0.2433(9)
y  =  0
z  =  0.75

and the Uij are :
U11 = 0.0453(29)
U22 = 0.1470(89)
U33 = 0.0131(53)
U23 = -0.0031(53)
U13 = U23/2
U12 = U11/2
;
_cod_original_cell_volume 1506.3(6)
_cod_original_sg_symbol_H-M 'R -3 c'
_cod_database_code 1545916

loop_
_symmetry_equiv_pos_site_id
_symmetry_equiv_pos_as_xyz
1 x,y,z
2 -y,x-y,z
3 -x+y,-x,z
4 y,x,1/2-z
5 -x,-x+y,1/2-z
6 x-y,-y,1/2-z
7 -x,-y,-z
8 y,-x+y,-z
9 x-y,x,-z
10 -y,-x,1/2+z
11 x,x-y,1/2+z
12 -x+y,y,1/2+z
13 1/3+x,2/3+y,2/3+z
14 1/3-y,2/3+x-y,2/3+z
15 1/3-x+y,2/3-x,2/3+z
16 1/3+y,2/3+x,1/6-z
17 1/3-x,2/3-x+y,1/6-z
18 1/3+x-y,2/3-y,1/6-z
19 1/3-x,2/3-y,2/3-z
20 1/3+y,2/3-x+y,2/3-z
21 1/3+x-y,2/3+x,2/3-z
22 1/3-y,2/3-x,1/6+z
23 1/3+x,2/3+x-y,1/6+z
24 1/3-x+y,2/3+y,1/6+z
25 2/3+x,1/3+y,1/3+z
26 2/3-y,1/3+x-y,1/3+z
27 2/3-x+y,1/3-x,1/3+z
28 2/3+y,1/3+x,5/6-z
29 2/3-x,1/3-x+y,5/6-z
30 2/3+x-y,1/3-y,5/6-z
31 2/3-x,1/3-y,1/3-z
32 2/3+y,1/3-x+y,1/3-z
33 2/3+x-y,1/3+x,1/3-z
34 2/3-y,1/3-x,5/6+z
35 2/3+x,1/3+x-y,5/6+z
36 2/3-x+y,1/3+y,5/6+z

loop_
_atom_site_aniso_label
_atom_site_aniso_U_11
_atom_site_aniso_U_22
_atom_site_aniso_U_33
_atom_site_aniso_U_23
_atom_site_aniso_U_13
_atom_site_aniso_U_12
Mn 0.0363(10) 0.0064(9) 0.0063(13) 0.0027(11) 0.0014(6) 0.0032(5)
F1 0.015(4) 0.029(7) 0.016(6) 0.015(8) 0.008(5) 0.013(4)
F2 0.038(3) 0.038(3) 0.026(8) 0.0000 0.0000 0.0192(15)
F3 0.027(2) 0.0210(19) 0.013(4) -0.0039(17) -0.0031(19) 0.0135(19)
Ba 0.0104(2) 0.0104(2) 0.0073(7) 0.0000 0.0000 0.0052(1)
Na 0.0156(19) 0.0156(19) 0.074(9) 0.0000 0.0000 0.0078(9)

loop_
_atom_site_label
_atom_site_type_symbol
_atom_site_thermal_displace_type
_atom_site_fract_x
_atom_site_fract_y
_atom_site_fract_z
_atom_site_occupancy
_atom_site_U_iso_or_equiv
_atom_site_calc_flag
_atom_site_refinement_flags
_atom_site_disorder_assembly
_atom_site_disorder_group
Mn Mn Uani 0.4459(2) 0.00000 0.25000 1.000 0.0197(6) . . . .
F1 F Uani 0.2665(12) 0.0466(14) 0.7487(5) 0.500 0.019(3) . . . .
F2 F Uani 0.00000 0.00000 0.07343(3) 1.000 0.034(3) . . . .
F3 F Uani 0.0270(6) 0.6286(6) 0.80630(10) 1.000 0.0197(16) . . . .
Ba Ba Uani 0.00000 0.00000 0.18910(10) 1.000 0.0094(3) . . . .
Na Na Uani 0.00000 0.00000 0.00000 1.000 0.035(3) . . . .

loop_
_geom_angle_atom_site_label_1
_geom_angle_atom_site_label_2
_geom_angle_atom_site_label_3
_geom_angle
_geom_angle_site_symmetry_1
_geom_angle_site_symmetry_2
_geom_angle_site_symmetry_3
_geom_angle_publ_flag
F1 Mn F1 139.2(3) 7_656 . 8_556 yes
F1 Mn F3 103.7(5) 7_656 . 9_656 yes
F1 Mn F3 100.1(5) 7_656 . 10_654 yes
F1 Mn F1 154.1(3) 7_656 . 11_554 yes
F1 Mn F1 15.0(3) 7_656 . 12_654 yes
F1 Mn F2 72.5(2) 7_656 . 22_545 yes
F1 Mn F2 86.6(2) 7_656 . 31_555 yes
F1 Mn F3 83.6(4) 8_556 . 9_656 yes
F1 Mn F3 76.3(4) 8_556 . 10_654 yes
F1 Mn F1 66.7(4) 8_556 . 11_554 yes
F1 Mn F1 154.1(3) 8_556 . 12_654 yes
F1 Mn F2 67.8(3) 8_556 . 22_545 yes
F1 Mn F2 132.9(3) 8_556 . 31_555 yes
F3 Mn F3 155.9(2) 9_656 . 10_654 yes
F1 Mn F3 76.3(4) 11_554 . 9_656 yes
F1 Mn F3 100.1(5) 12_654 . 9_656 yes
F2 Mn F3 87.21(11) 22_545 . 9_656 yes
F2 Mn F3 97.15(11) 31_555 . 9_656 yes
F1 Mn F3 83.6(4) 11_554 . 10_654 yes
F1 Mn F3 103.7(5) 12_654 . 10_654 yes
F2 Mn F3 97.15(11) 22_545 . 10_654 yes
F2 Mn F3 87.21(11) 31_555 . 10_654 yes
F1 Mn F1 139.2(3) 11_554 . 12_654 yes
F1 Mn F2 132.9(3) 11_554 . 22_545 yes
F1 Mn F2 67.8(3) 11_554 . 31_555 yes
F1 Mn F2 86.6(2) 12_654 . 22_545 yes
F1 Mn F2 72.5(2) 12_654 . 31_555 yes
F2 Mn F2 159.08(8) 22_545 . 31_555 yes
Mn F1 Mn 100.7(4) 7_656 . 9_556 yes
Mn F2 Mn 117.24(5) 31_555 . 32_455 yes
Mn F2 Mn 117.22(5) 31_555 . 33_445 yes
Mn F2 Mn 117.22(5) 32_455 . 33_445 yes

loop_
_geom_bond_atom_site_label_1
_geom_bond_atom_site_label_2
_geom_bond_distance
_geom_bond_site_symmetry_1
_geom_bond_site_symmetry_2
_geom_bond_publ_flag
Mn F1 2.196(10) . 7_656 yes
Mn F1 2.426(11) . 8_556 yes
Mn F3 2.049(4) . 9_656 yes
Mn F3 2.049(4) . 10_654 yes
Mn F1 2.426(11) . 11_554 yes
Mn F1 2.196(14) . 12_654 yes
Mn F2 2.0865(5) . 22_545 yes
Mn F2 2.0865(5) . 31_555 yes
